data_2204979
loop_
_publ_author_name
'Tkachuk, Andriy V.'
'Mar, Arthur'

_publ_section_title
;
 Lanthanum iron trigermanide, LaFeGe~3~
;
_journal_issue 1
_journal_name_full 'Acta Crystallographica Section E'
_journal_page_first i1
_journal_page_last i2
_journal_paper_doi 10.1107/S1600536804031253
_journal_volume 61
_journal_year 2005
_chemical_formula_iupac 'La Fe Ge3'
_chemical_formula_structural 'La Fe Ge3'
_chemical_formula_sum 'Fe Ge3 La'
_chemical_formula_weight 412.53
_chemical_name_common 'lanthanum iron trigermanide'
_chemical_name_systematic 'lanthanum iron trigermanide'
_space_group_IT_number 107
_symmetry_cell_setting tetragonal
_symmetry_space_group_name_Hall 'I 4 -2'
_symmetry_space_group_name_H-M 'I 4 m m'
_atom_sites_solution_primary direct
_atom_sites_solution_secondary difmap
_cell_angle_alpha 90.00
_cell_angle_beta 90.00
_cell_angle_gamma 90.00
_cell_formula_units_Z 2
_cell_length_a 4.3660(5)
_cell_length_b 4.3660(5)
_cell_length_c 9.9726(10)
_cell_measurement_reflns_used 889
_cell_measurement_temperature 295(2)
_cell_measurement_theta_max 32.90
_cell_measurement_theta_min 5.10
_cell_volume 190.10(4)
_computing_cell_refinement 'SAINT (Bruker, 2004)'
_computing_data_collection 'SMART (Bruker, 1999)'
_computing_data_reduction SAINT
_computing_molecular_graphics 'ATOMS (Dowty, 1999)'
_computing_publication_material SHELXTL
_computing_structure_refinement SHELXTL
_computing_structure_solution 'SHELXTL (Sheldrick, 2001)'
_diffrn_ambient_temperature 295(2)
_diffrn_measured_fraction_theta_full 1.000
_diffrn_measured_fraction_theta_max 1.000
_diffrn_measurement_device_type 'Bruker Platform/SMART 1000 CCD'
_diffrn_measurement_method '\w scans (0.2\%)'
_diffrn_radiation_monochromator graphite
_diffrn_radiation_source 'fine-focus sealed tube'
_diffrn_radiation_type MoK\a
_diffrn_radiation_wavelength 0.71073
_diffrn_reflns_av_R_equivalents 0.0462
_diffrn_reflns_av_sigmaI/netI 0.0367
_diffrn_reflns_limit_h_max 6
_diffrn_reflns_limit_h_min -6
_diffrn_reflns_limit_k_max 6
_diffrn_reflns_limit_k_min -6
_diffrn_reflns_limit_l_max 15
_diffrn_reflns_limit_l_min -15
_diffrn_reflns_number 1248
_diffrn_reflns_theta_full 32.90
_diffrn_reflns_theta_max 32.90
_diffrn_reflns_theta_min 4.09
_exptl_absorpt_coefficient_mu 37.907
_exptl_absorpt_correction_T_max 0.650
_exptl_absorpt_correction_T_min 0.084
_exptl_absorpt_correction_type numerical
_exptl_absorpt_process_details '(SHELXTL; Sheldrick, 2001)'
_exptl_crystal_colour silver
_exptl_crystal_density_diffrn 7.207
_exptl_crystal_density_meas ?
_exptl_crystal_density_method .
_exptl_crystal_description plate
_exptl_crystal_F_000 358
_exptl_crystal_size_max 0.10
_exptl_crystal_size_mid 0.08
_exptl_crystal_size_min 0.01
_refine_diff_density_max 1.953
_refine_diff_density_min -1.984
_refine_ls_abs_structure_details 'Flack (1983), 117 Friedel pairs'
_refine_ls_abs_structure_Flack 0.58(6)
_refine_ls_extinction_method none
_refine_ls_goodness_of_fit_ref 1.075
_refine_ls_hydrogen_treatment none
_refine_ls_matrix_type full
_refine_ls_number_parameters 15
_refine_ls_number_reflns 248
_refine_ls_number_restraints 1
_refine_ls_restrained_S_all 1.072
_refine_ls_R_factor_all 0.0313
_refine_ls_R_factor_gt 0.0307
_refine_ls_shift/su_max 0.000
_refine_ls_shift/su_mean 0.000
_refine_ls_structure_factor_coef Fsqd
_refine_ls_weighting_details 'w=1/[\s^2^(Fo^2^)+(0.0523P)^2^] where P=(Fo^2^+2Fc^2^)/3'
_refine_ls_weighting_scheme calc
_refine_ls_wR_factor_gt 0.0749
_refine_ls_wR_factor_ref 0.0752
_reflns_number_gt 244
_reflns_number_total 248
_reflns_threshold_expression I>2\s(I)
_cod_data_source_file wm6044.cif
_cod_data_source_block I
_cod_database_code 2204979
_cod_database_fobs_code 2204979

loop_
_symmetry_equiv_pos_as_xyz
'x, y, z'
'-x, -y, z'
'-y, x, z'
'y, -x, z'
'x, -y, z'
'-x, y, z'
'-y, -x, z'
'y, x, z'
'x+1/2, y+1/2, z+1/2'
'-x+1/2, -y+1/2, z+1/2'
'-y+1/2, x+1/2, z+1/2'
'y+1/2, -x+1/2, z+1/2'
'x+1/2, -y+1/2, z+1/2'
'-x+1/2, y+1/2, z+1/2'
'-y+1/2, -x+1/2, z+1/2'
'y+1/2, x+1/2, z+1/2'

loop_
_atom_site_label
_atom_site_fract_x
_atom_site_fract_y
_atom_site_fract_z
_atom_site_U_iso_or_equiv
_atom_site_adp_type
_atom_site_calc_flag
_atom_site_refinement_flags
_atom_site_occupancy
_atom_site_type_symbol
La 0.0000 0.0000 0.00000(8) 0.0068(2) Uani d S 1 La
Fe 0.0000 0.0000 0.6636(2) 0.0048(5) Uani d S 1 Fe
Ge1 0.0000 0.0000 0.43307(17) 0.0082(4) Uani d S 1 Ge
Ge2 0.0000 0.5000 0.25686(14) 0.0090(3) Uani d S 1 Ge

loop_
_atom_site_aniso_label
_atom_site_aniso_U_11
_atom_site_aniso_U_22
_atom_site_aniso_U_33
_atom_site_aniso_U_12
_atom_site_aniso_U_13
_atom_site_aniso_U_23
La 0.0055(3) 0.0055(3) 0.0093(3) 0.000 0.000 0.000
Fe 0.0027(7) 0.0027(7) 0.0090(9) 0.000 0.000 0.000
Ge1 0.0069(4) 0.0069(4) 0.0107(9) 0.000 0.000 0.000
Ge2 0.0048(7) 0.0116(8) 0.0107(5) 0.000 0.000 0.000

loop_
_atom_type_symbol
_atom_type_description
_atom_type_scat_dispersion_real
_atom_type_scat_dispersion_imag
_atom_type_scat_source
Fe Fe 0.3463 0.8444 'International Tables Vol C Tables 4.2.6.8 and 6.1.1.4'
Ge Ge 0.1547 1.8001 'International Tables Vol C Tables 4.2.6.8 and 6.1.1.4'
La La -0.2871 2.4523 'International Tables Vol C Tables 4.2.6.8 and 6.1.1.4'

loop_
_geom_angle_atom_site_label_1
_geom_angle_atom_site_label_2
_geom_angle_atom_site_label_3
_geom_angle_site_symmetry_1
_geom_angle_site_symmetry_3
_geom_angle
_geom_angle_publ_flag
Ge1 La Ge1 9_444 9_554 155.60(6) no
Ge1 La Ge1 9_444 9_454 87.440(13) no
Ge1 La Ge1 9_554 9_454 87.440(13) no
Ge1 La Ge1 9_444 9_544 87.440(13) no
Ge1 La Ge1 9_554 9_544 87.440(13) no
Ge1 La Ge1 9_454 9_544 155.60(6) no
Ge1 La Ge2 9_444 11_544 51.72(3) no
Ge1 La Ge2 9_554 11_544 107.78(3) no
Ge1 La Ge2 9_454 11_544 107.78(3) no
Ge1 La Ge2 9_544 11_544 51.72(3) no
Ge1 La Ge2 9_444 9_444 51.72(3) no
Ge1 La Ge2 9_554 9_444 107.78(3) no
Ge1 La Ge2 9_454 9_444 51.72(3) no
Ge1 La Ge2 9_544 9_444 107.78(3) no
Ge2 La Ge2 11_544 9_444 56.47(2) no
Ge1 La Ge2 9_444 11_554 107.78(3) no
Ge1 La Ge2 9_554 11_554 51.72(3) no
Ge1 La Ge2 9_454 11_554 51.72(3) no
Ge1 La Ge2 9_544 11_554 107.78(3) no
Ge2 La Ge2 11_544 11_554 83.99(4) no
Ge2 La Ge2 9_444 11_554 56.47(2) no
Ge1 La Ge2 9_444 9_544 107.78(3) no
Ge1 La Ge2 9_554 9_544 51.72(3) no
Ge1 La Ge2 9_454 9_544 107.78(3) no
Ge1 La Ge2 9_544 9_544 51.72(3) no
Ge2 La Ge2 11_544 9_544 56.47(2) no
Ge2 La Ge2 9_444 9_544 83.99(4) no
Ge2 La Ge2 11_554 9_544 56.47(2) no
Ge1 La Fe 9_444 1_554 77.80(3) no
Ge1 La Fe 9_554 1_554 77.80(3) no
Ge1 La Fe 9_454 1_554 77.80(3) no
Ge1 La Fe 9_544 1_554 77.80(3) no
Ge2 La Fe 11_544 1_554 42.00(2) no
Ge2 La Fe 9_444 1_554 42.00(2) no
Ge2 La Fe 11_554 1_554 42.00(2) no
Ge2 La Fe 9_544 1_554 42.00(2) no
Ge1 La Ge2 9_444 . 127.53(3) no
Ge1 La Ge2 9_554 . 73.29(3) no
Ge1 La Ge2 9_454 . 73.29(3) no
Ge1 La Ge2 9_544 . 127.53(3) no
Ge2 La Ge2 11_544 . 178.44(4) no
Ge2 La Ge2 9_444 . 124.447(5) no
Ge2 La Ge2 11_554 . 97.565(9) no
Ge2 La Ge2 9_544 . 124.447(5) no
Fe La Ge2 1_554 . 139.562(19) no
Ge1 La Ge2 9_444 3_655 127.53(3) no
Ge1 La Ge2 9_554 3_655 73.29(3) no
Ge1 La Ge2 9_454 3_655 127.53(3) no
Ge1 La Ge2 9_544 3_655 73.29(3) no
Ge2 La Ge2 11_544 3_655 124.447(5) no
Ge2 La Ge2 9_444 3_655 178.44(4) no
Ge2 La Ge2 11_554 3_655 124.447(5) no
Ge2 La Ge2 9_544 3_655 97.565(9) no
Fe La Ge2 1_554 3_655 139.562(19) no
Ge2 La Ge2 . 3_655 54.60(2) no
Ge1 La Ge2 9_444 1_545 73.29(3) no
Ge1 La Ge2 9_554 1_545 127.53(3) no
Ge1 La Ge2 9_454 1_545 127.53(3) no
Ge1 La Ge2 9_544 1_545 73.29(3) no
Ge2 La Ge2 11_544 1_545 97.565(9) no
Ge2 La Ge2 9_444 1_545 124.447(5) no
Ge2 La Ge2 11_554 1_545 178.44(4) no
Ge2 La Ge2 9_544 1_545 124.447(5) no
Fe La Ge2 1_554 1_545 139.562(19) no
Ge2 La Ge2 . 1_545 80.88(4) no
Ge2 La Ge2 3_655 1_545 54.60(2) no
Ge1 La Ge2 9_444 3 73.29(3) no
Ge1 La Ge2 9_554 3 127.53(3) no
Ge1 La Ge2 9_454 3 73.29(3) no
Ge1 La Ge2 9_544 3 127.53(3) no
Ge2 La Ge2 11_544 3 124.447(5) no
Ge2 La Ge2 9_444 3 97.565(9) no
Ge2 La Ge2 11_554 3 124.447(5) no
Ge2 La Ge2 9_544 3 178.44(4) no
Fe La Ge2 1_554 3 139.562(19) no
Ge2 La Ge2 . 3 54.60(2) no
Ge2 La Ge2 3_655 3 80.88(4) no
Ge2 La Ge2 1_545 3 54.60(2) no
Ge1 La Fe 9_444 9_554 164.34(5) no
Ge1 La Fe 9_554 9_554 40.06(4) no
Ge1 La Fe 9_454 9_554 95.667(15) no
Ge1 La Fe 9_544 9_554 95.667(15) no
Ge2 La Fe 11_544 9_554 139.96(3) no
Ge2 La Fe 9_444 9_554 139.96(3) no
Ge2 La Fe 11_554 9_554 85.93(3) no
Ge2 La Fe 9_544 9_554 85.93(3) no
Fe La Fe 1_554 9_554 117.86(4) no
Ge2 La Fe . 9_554 40.44(2) no
Ge2 La Fe 3_655 9_554 40.44(2) no
Ge2 La Fe 1_545 9_554 92.86(4) no
Ge2 La Fe 3 9_554 92.86(4) no
Ge1 La Fe 9_444 9_444 40.06(4) no
Ge1 La Fe 9_554 9_444 164.34(5) no
Ge1 La Fe 9_454 9_444 95.667(15) no
Ge1 La Fe 9_544 9_444 95.667(15) no
Ge2 La Fe 11_544 9_444 85.93(3) no
Ge2 La Fe 9_444 9_444 85.93(3) no
Ge2 La Fe 11_554 9_444 139.96(3) no
Ge2 La Fe 9_544 9_444 139.96(3) no
Fe La Fe 1_554 9_444 117.86(4) no
Ge2 La Fe . 9_444 92.86(4) no
Ge2 La Fe 3_655 9_444 92.86(4) no
Ge2 La Fe 1_545 9_444 40.44(2) no
Ge2 La Fe 3 9_444 40.44(2) no
Fe La Fe 9_554 9_444 124.29(7) no
Ge1 La Fe 9_444 9_544 95.667(15) no
Ge1 La Fe 9_554 9_544 95.667(15) no
Ge1 La Fe 9_454 9_544 164.34(5) no
Ge1 La Fe 9_544 9_544 40.06(4) no
Ge2 La Fe 11_544 9_544 85.93(3) no
Ge2 La Fe 9_444 9_544 139.96(3) no
Ge2 La Fe 11_554 9_544 139.96(3) no
Ge2 La Fe 9_544 9_544 85.93(3) no
Fe La Fe 1_554 9_544 117.86(4) no
Ge2 La Fe . 9_544 92.86(4) no
Ge2 La Fe 3_655 9_544 40.44(2) no
Ge2 La Fe 1_545 9_544 40.44(2) no
Ge2 La Fe 3 9_544 92.86(4) no
Fe La Fe 9_554 9_544 77.39(3) no
Fe La Fe 9_444 9_544 77.39(3) no
Ge1 La Fe 9_444 9_454 95.667(15) no
Ge1 La Fe 9_554 9_454 95.667(15) no
Ge1 La Fe 9_454 9_454 40.06(4) no
Ge1 La Fe 9_544 9_454 164.34(5) no
Ge2 La Fe 11_544 9_454 139.96(3) no
Ge2 La Fe 9_444 9_454 85.93(3) no
Ge2 La Fe 11_554 9_454 85.93(3) no
Ge2 La Fe 9_544 9_454 139.96(3) no
Fe La Fe 1_554 9_454 117.86(4) no
Ge2 La Fe . 9_454 40.44(2) no
Ge2 La Fe 3_655 9_454 92.86(4) no
Ge2 La Fe 1_545 9_454 92.86(4) no
Ge2 La Fe 3 9_454 40.44(2) no
Fe La Fe 9_554 9_454 77.39(3) no
Fe La Fe 9_444 9_454 77.39(3) no
Fe La Fe 9_544 9_454 124.29(7) no
Ge1 Fe Ge2 . 11 113.07(5) no
Ge1 Fe Ge2 . 9_545 113.07(5) no
Ge2 Fe Ge2 11 9_545 81.16(4) no
Ge1 Fe Ge2 . 11_545 113.07(5) no
Ge2 Fe Ge2 11 11_545 133.85(10) no
Ge2 Fe Ge2 9_545 11_545 81.16(4) no
Ge1 Fe Ge2 . 9_445 113.07(5) no
Ge2 Fe Ge2 11 9_445 81.16(4) no
Ge2 Fe Ge2 9_545 9_445 133.85(10) no
Ge2 Fe Ge2 11_545 9_445 81.16(4) no
Ge1 Fe La . 1_556 180.0 no
Ge2 Fe La 11 1_556 66.93(5) no
Ge2 Fe La 9_545 1_556 66.93(5) no
Ge2 Fe La 11_545 1_556 66.93(5) no
Ge2 Fe La 9_445 1_556 66.93(5) no
Ge1 Fe La . 9_445 62.14(4) no
Ge2 Fe La 11 9_445 139.313(13) no
Ge2 Fe La 9_545 9_445 139.313(13) no
Ge2 Fe La 11_545 9_445 66.92(3) no
Ge2 Fe La 9_445 9_445 66.92(3) no
La Fe La 1_556 9_445 117.86(4) no
Ge1 Fe La . 9 62.14(4) no
Ge2 Fe La 11 9 66.92(3) no
Ge2 Fe La 9_545 9 66.92(3) no
Ge2 Fe La 11_545 9 139.313(13) no
Ge2 Fe La 9_445 9 139.313(13) no
La Fe La 1_556 9 117.86(4) no
La Fe La 9_445 9 124.29(7) no
Ge1 Fe La . 9_455 62.14(4) no
Ge2 Fe La 11 9_455 66.92(3) no
Ge2 Fe La 9_545 9_455 139.313(13) no
Ge2 Fe La 11_545 9_455 139.313(13) no
Ge2 Fe La 9_445 9_455 66.92(3) no
La Fe La 1_556 9_455 117.86(4) no
La Fe La 9_445 9_455 77.39(3) no
La Fe La 9 9_455 77.39(3) no
Ge1 Fe La . 9_545 62.14(4) no
Ge2 Fe La 11 9_545 139.313(13) no
Ge2 Fe La 9_545 9_545 66.92(3) no
Ge2 Fe La 11_545 9_545 66.92(3) no
Ge2 Fe La 9_445 9_545 139.313(13) no
La Fe La 1_556 9_545 117.86(4) no
La Fe La 9_445 9_545 77.39(3) no
La Fe La 9 9_545 77.39(3) no
La Fe La 9_455 9_545 124.29(7) no
Fe Ge1 Ge2 . 3 128.83(4) no
Fe Ge1 Ge2 . 1_545 128.83(4) no
Ge2 Ge1 Ge2 3 1_545 66.85(4) no
Fe Ge1 Ge2 . 3_655 128.83(4) no
Ge2 Ge1 Ge2 3 3_655 102.33(8) no
Ge2 Ge1 Ge2 1_545 3_655 66.85(4) no
Fe Ge1 Ge2 . . 128.83(4) no
Ge2 Ge1 Ge2 3 . 66.85(4) no
Ge2 Ge1 Ge2 1_545 . 102.33(8) no
Ge2 Ge1 Ge2 3_655 . 66.85(4) no
Fe Ge1 La . 9 77.80(3) no
Ge2 Ge1 La 3 9 132.14(3) no
Ge2 Ge1 La 1_545 9 132.14(3) no
Ge2 Ge1 La 3_655 9 66.055(19) no
Ge2 Ge1 La . 9 66.055(19) no
Fe Ge1 La . 9_445 77.80(3) no
Ge2 Ge1 La 3 9_445 66.055(19) no
Ge2 Ge1 La 1_545 9_445 66.055(19) no
Ge2 Ge1 La 3_655 9_445 132.14(3) no
Ge2 Ge1 La . 9_445 132.14(3) no
La Ge1 La 9 9_445 155.60(6) no
Fe Ge1 La . 9_545 77.80(3) no
Ge2 Ge1 La 3 9_545 132.14(3) no
Ge2 Ge1 La 1_545 9_545 66.055(19) no
Ge2 Ge1 La 3_655 9_545 66.055(19) no
Ge2 Ge1 La . 9_545 132.14(3) no
La Ge1 La 9 9_545 87.440(13) no
La Ge1 La 9_445 9_545 87.440(13) no
Fe Ge1 La . 9_455 77.80(3) no
Ge2 Ge1 La 3 9_455 66.055(19) no
Ge2 Ge1 La 1_545 9_455 132.14(3) no
Ge2 Ge1 La 3_655 9_455 132.14(3) no
Ge2 Ge1 La . 9_455 66.055(19) no
La Ge1 La 9 9_455 87.440(13) no
La Ge1 La 9_445 9_455 87.440(13) no
La Ge1 La 9_545 9_455 155.60(6) no
Fe Ge2 Fe 9_454 9_554 133.85(10) no
Fe Ge2 Ge1 9_454 1_565 104.23(3) no
Fe Ge2 Ge1 9_554 1_565 104.23(3) no
Fe Ge2 Ge1 9_454 . 104.23(3) no
Fe Ge2 Ge1 9_554 . 104.23(3) no
Ge1 Ge2 Ge1 1_565 . 102.33(8) no
Fe Ge2 Ge2 9_454 3_665 130.582(18) no
Fe Ge2 Ge2 9_554 3_665 49.418(18) no
Ge1 Ge2 Ge2 1_565 3_665 56.58(2) no
Ge1 Ge2 Ge2 . 3_665 123.42(2) no
Fe Ge2 Ge2 9_454 3 49.418(18) no
Fe Ge2 Ge2 9_554 3 130.582(18) no
Ge1 Ge2 Ge2 1_565 3 123.42(2) no
Ge1 Ge2 Ge2 . 3 56.58(2) no
Ge2 Ge2 Ge2 3_665 3 180.00(10) no
Fe Ge2 Ge2 9_454 3_565 49.418(18) no
Fe Ge2 Ge2 9_554 3_565 130.582(18) no
Ge1 Ge2 Ge2 1_565 3_565 56.58(2) no
Ge1 Ge2 Ge2 . 3_565 123.42(2) no
Ge2 Ge2 Ge2 3_665 3_565 90.0 no
Ge2 Ge2 Ge2 3 3_565 90.0 no
Fe Ge2 Ge2 9_454 3_655 130.582(18) no
Fe Ge2 Ge2 9_554 3_655 49.418(18) no
Ge1 Ge2 Ge2 1_565 3_655 123.42(2) no
Ge1 Ge2 Ge2 . 3_655 56.58(2) no
Ge2 Ge2 Ge2 3_665 3_655 90.0 no
Ge2 Ge2 Ge2 3 3_655 90.0 no
Ge2 Ge2 Ge2 3_565 3_655 180.00(10) no
Fe Ge2 La 9_454 9 155.07(6) no
Fe Ge2 La 9_554 9 71.08(5) no
Ge1 Ge2 La 1_565 9 62.22(3) no
Ge1 Ge2 La . 9 62.22(3) no
Ge2 Ge2 La 3_665 9 61.763(12) no
Ge2 Ge2 La 3 9 118.237(12) no
Ge2 Ge2 La 3_565 9 118.237(12) no
Ge2 Ge2 La 3_655 9 61.763(12) no
Fe Ge2 La 9_454 9_455 71.08(5) no
Fe Ge2 La 9_554 9_455 155.07(6) no
Ge1 Ge2 La 1_565 9_455 62.22(3) no
Ge1 Ge2 La . 9_455 62.22(3) no
Ge2 Ge2 La 3_665 9_455 118.237(12) no
Ge2 Ge2 La 3 9_455 61.763(12) no
Ge2 Ge2 La 3_565 9_455 61.763(12) no
Ge2 Ge2 La 3_655 9_455 118.237(12) no
La Ge2 La 9 9_455 83.99(4) no
Fe Ge2 La 9_454 . 72.64(4) no
Fe Ge2 La 9_554 . 72.64(4) no
Ge1 Ge2 La 1_565 . 169.27(5) no
Ge1 Ge2 La . . 88.39(3) no
Ge2 Ge2 La 3_665 . 117.300(12) no
Ge2 Ge2 La 3 . 62.700(12) no
Ge2 Ge2 La 3_565 . 117.300(12) no
Ge2 Ge2 La 3_655 . 62.700(12) no
La Ge2 La 9 . 124.447(5) no
La Ge2 La 9_455 . 124.447(5) no
Fe Ge2 La 9_454 1_565 72.64(4) no
Fe Ge2 La 9_554 1_565 72.64(4) no
Ge1 Ge2 La 1_565 1_565 88.39(3) no
Ge1 Ge2 La . 1_565 169.27(5) no
Ge2 Ge2 La 3_665 1_565 62.700(12) no
Ge2 Ge2 La 3 1_565 117.300(12) no
Ge2 Ge2 La 3_565 1_565 62.700(12) no
Ge2 Ge2 La 3_655 1_565 117.300(12) no
La Ge2 La 9 1_565 124.447(5) no
La Ge2 La 9_455 1_565 124.447(5) no
La Ge2 La . 1_565 80.88(4) no

loop_
_geom_bond_atom_site_label_1
_geom_bond_atom_site_label_2
_geom_bond_site_symmetry_2
_geom_bond_distance
_geom_bond_publ_flag
La Ge1 9_444 3.1586(5) no
La Ge1 9_554 3.1586(5) no
La Ge1 9_454 3.1586(5) no
La Ge1 9_544 3.1586(5) yes
La Ge2 11_544 3.2627(13) no
La Ge2 9_444 3.2627(13) no
La Ge2 11_554 3.2627(13) no
La Ge2 9_544 3.2627(13) yes
La Fe 1_554 3.355(3) yes
La Ge2 . 3.3656(13) yes
La Ge2 3_655 3.3656(13) no
La Ge2 1_545 3.3656(13) no
La Ge2 3 3.3656(13) no
La Fe 9_554 3.4918(12) no
La Fe 9_444 3.4918(12) no
La Fe 9_544 3.4918(12) yes
La Fe 9_454 3.4918(12) no
Fe Ge1 . 2.299(3) yes
Fe Ge2 11 2.3728(9) no
Fe Ge2 9_545 2.3728(9) yes
Fe Ge2 11_545 2.3728(9) no
Fe Ge2 9_445 2.3728(9) no
Fe La 1_556 3.355(3) no
Fe La 9_445 3.4918(12) no
Fe La 9 3.4918(12) no
Fe La 9_455 3.4918(12) no
Fe La 9_545 3.4918(12) no
Ge1 Ge2 3 2.8024(16) no
Ge1 Ge2 1_545 2.8024(16) no
Ge1 Ge2 3_655 2.8024(16) no
Ge1 Ge2 . 2.8024(16) yes
Ge1 La 9 3.1586(5) no
Ge1 La 9_445 3.1586(5) no
Ge1 La 9_545 3.1586(5) no
Ge1 La 9_455 3.1586(5) no
Ge2 Fe 9_454 2.3728(9) no
Ge2 Fe 9_554 2.3728(9) no
Ge2 Ge1 1_565 2.8024(16) no
Ge2 Ge2 3_665 3.0872(4) no
Ge2 Ge2 3 3.0872(4) yes
Ge2 Ge2 3_565 3.0872(4) no
Ge2 Ge2 3_655 3.0872(4) no
Ge2 La 9 3.2627(13) no
Ge2 La 9_455 3.2627(13) no
Ge2 La 1_565 3.3656(13) no
